data_1545884
loop_
_publ_author_name
'Yuan, Xiaoqian'
'Dong, Shupeng'
'Liu, Zhen'
'Wu, Guibing'
'Zou, Chuncheng'
'Ye, Jinxing'

_publ_section_title
;
 Enantioselective Michael Addition of Photogenerated o-Quinodimethanes to
 Enones Catalyzed by Chiral Amino Acid Esters.
;
_journal_issue 9
_journal_name_full 'Organic letters'
_journal_page_first 2322
_journal_page_last 2325
_journal_paper_doi 10.1021/acs.orglett.7b00862
_journal_volume 19
_journal_year 2017
_chemical_absolute_configuration ad
_chemical_formula_sum 'C23 H23 N O4 S'
_chemical_formula_weight 409.48
_chemical_name_systematic
; 
 ? 
;
_space_group_crystal_system monoclinic
_space_group_IT_number 4
_space_group_name_Hall 'P 2yb'
_space_group_name_H-M_alt 'P 1 21 1'
_symmetry_space_group_name_Hall 'P 2yb'
_symmetry_space_group_name_H-M 'P 1 21 1'
_atom_sites_solution_hydrogens mixed
_audit_creation_method SHELXL-2013
_cell_angle_alpha 90
_cell_angle_beta 94.578(6)
_cell_angle_gamma 90
_cell_formula_units_Z 2
_cell_length_a 12.542(4)
_cell_length_b 5.4450(17)
_cell_length_c 15.507(4)
_cell_measurement_reflns_used 2036
_cell_measurement_temperature 293(2)
_cell_measurement_theta_max 50.755
_cell_measurement_theta_min 5.271
_cell_volume 1055.6(5)
_computing_cell_refinement 'Bruker SMART'
_computing_data_collection 'Bruker SMART'
_computing_data_reduction 'Bruker SHELXTL'
_computing_molecular_graphics 'Bruker SHELXTL'
_computing_publication_material 'Bruker SHELXTL'
_computing_structure_refinement 'SHELXL-2013 (Sheldrick, 2013)'
_computing_structure_solution 'Bruker SHELXTL'
_diffrn_ambient_temperature 293(2)
_diffrn_measured_fraction_theta_full 0.999
_diffrn_measured_fraction_theta_max 0.999
_diffrn_measurement_device_type 'CCD area detector'
_diffrn_measurement_method 'phi and omega scans'
_diffrn_radiation_type MoK\a
_diffrn_radiation_wavelength 0.71073
_diffrn_reflns_av_R_equivalents 0.0274
_diffrn_reflns_av_unetI/netI 0.0462
_diffrn_reflns_Laue_measured_fraction_full 0.999
_diffrn_reflns_Laue_measured_fraction_max 0.999
_diffrn_reflns_limit_h_max 14
_diffrn_reflns_limit_h_min -15
_diffrn_reflns_limit_k_max 6
_diffrn_reflns_limit_k_min -6
_diffrn_reflns_limit_l_max 15
_diffrn_reflns_limit_l_min -18
_diffrn_reflns_number 6123
_diffrn_reflns_point_group_measured_fraction_full 0.969
_diffrn_reflns_point_group_measured_fraction_max 0.967
_diffrn_reflns_theta_full 25.242
_diffrn_reflns_theta_max 25.499
_diffrn_reflns_theta_min 2.012
_exptl_absorpt_coefficient_mu 0.182
_exptl_absorpt_correction_T_max 0.7456
_exptl_absorpt_correction_T_min 0.6076
_exptl_absorpt_correction_type multi-scan
_exptl_absorpt_process_details sadabs
_exptl_crystal_colour colorless
_exptl_crystal_density_diffrn 1.288
_exptl_crystal_description prismatic
_exptl_crystal_F_000 432
_exptl_crystal_size_max 0.200
_exptl_crystal_size_mid 0.160
_exptl_crystal_size_min 0.130
_refine_diff_density_max 0.181
_refine_diff_density_min -0.202
_refine_diff_density_rms 0.043
_refine_ls_abs_structure_details
; 
 Flack x determined using 1287 quotients [(I+)-(I-)]/[(I+)+(I-)] 
 (Parsons and Flack (2004), Acta Cryst. A60, s61). 
;
_refine_ls_abs_structure_Flack -0.01(7)
_refine_ls_extinction_method none
_refine_ls_goodness_of_fit_ref 1.034
_refine_ls_hydrogen_treatment mixed
_refine_ls_matrix_type full
_refine_ls_number_parameters 268
_refine_ls_number_reflns 3805
_refine_ls_number_restraints 1
_refine_ls_restrained_S_all 1.034
_refine_ls_R_factor_all 0.0511
_refine_ls_R_factor_gt 0.0442
_refine_ls_shift/su_max 0.000
_refine_ls_shift/su_mean 0.000
_refine_ls_structure_factor_coef Fsqd
_refine_ls_weighting_details 'w=1/[\s^2^(Fo^2^)+(0.0654P)^2^] where P=(Fo^2^+2Fc^2^)/3'
_refine_ls_weighting_scheme calc
_refine_ls_wR_factor_gt 0.1088
_refine_ls_wR_factor_ref 0.1131
_reflns_Friedel_coverage 0.740
_reflns_Friedel_fraction_full 0.931
_reflns_Friedel_fraction_max 0.928
_reflns_number_gt 3363
_reflns_number_total 3805
_reflns_threshold_expression 'I > 2\s(I)'
_cod_data_source_file ol7b00862_si_003.cif
_cod_data_source_block cd16484
_cod_depositor_comments 'Adding full bibliography for 1545884.cif.'
_cod_database_code 1545884
_shelx_space_group_comment
; 
The symmetry employed for this shelxl refinement is uniquely defined 
by the following loop, which should always be used as a source of 
symmetry information in preference to the above space-group names. 
They are only intended as comments. 
;
_shelx_estimated_absorpt_t_min 0.965
_shelx_estimated_absorpt_t_max 0.977
_shelxl_version_number 2013-4

loop_
_space_group_symop_operation_xyz
'x, y, z'
'-x, y+1/2, -z'

loop_
_atom_site_label
_atom_site_type_symbol
_atom_site_fract_x
_atom_site_fract_y
_atom_site_fract_z
_atom_site_U_iso_or_equiv
_atom_site_adp_type
_atom_site_occupancy
_atom_site_site_symmetry_order
_atom_site_calc_flag
_atom_site_refinement_flags_posn
_atom_site_refinement_flags_adp
S1 S 0.43466(6) 0.01830(18) 0.70398(5) 0.0449(3) Uani 1 1 d . .
N1 N 0.3702(2) 0.2137(7) 0.75805(19) 0.0442(7) Uani 1 1 d . .
O1 O 0.1851(2) 0.4046(7) 0.65584(17) 0.0693(8) Uani 1 1 d . .
O2 O 0.1100(2) 0.0504(7) 0.68890(16) 0.0689(8) Uani 1 1 d . .
O3 O 0.4106(2) -0.2169(5) 0.73731(16) 0.0579(7) Uani 1 1 d . .
O4 O 0.54130(19) 0.1036(6) 0.70771(15) 0.0621(9) Uani 1 1 d . .
C1 C 0.2602(2) 0.1719(7) 0.77715(19) 0.0402(8) Uani 1 1 d . .
H1 H 0.2525 -0.0009 0.7932 0.048 Uiso 1 1 calc R U
C2 C 0.2356(2) 0.3317(7) 0.85434(19) 0.0393(8) Uani 1 1 d . .
H2 H 0.2570 0.4998 0.8412 0.047 Uiso 1 1 calc R U
C3 C 0.1159(3) 0.3372(7) 0.86484(19) 0.0382(7) Uani 1 1 d . .
C4 C 0.0544(3) 0.5325(8) 0.8323(2) 0.0494(8) Uani 1 1 d . .
H4 H 0.0864 0.6610 0.8043 0.059 Uiso 1 1 calc R U
C5 C -0.0539(3) 0.5364(9) 0.8412(2) 0.0572(10) Uani 1 1 d . .
H5 H -0.0949 0.6675 0.8190 0.069 Uiso 1 1 calc R U
C6 C -0.1015(3) 0.3497(9) 0.8825(2) 0.0596(11) Uani 1 1 d . .
H6 H -0.1747 0.3530 0.8884 0.071 Uiso 1 1 calc R U
C7 C -0.0404(3) 0.1567(9) 0.9153(2) 0.0556(10) Uani 1 1 d . .
H7 H -0.0723 0.0290 0.9436 0.067 Uiso 1 1 calc R U
C8 C 0.0675(3) 0.1519(7) 0.9064(2) 0.0448(8) Uani 1 1 d . .
H8 H 0.1082 0.0208 0.9290 0.054 Uiso 1 1 calc R U
C9 C 0.2981(2) 0.2584(7) 0.9386(2) 0.0386(8) Uani 1 1 d . .
C10 C 0.2928(3) 0.4160(8) 1.0081(2) 0.0485(9) Uani 1 1 d . .
H10 H 0.2552 0.5627 1.0008 0.058 Uiso 1 1 calc R U
C11 C 0.3427(3) 0.3582(9) 1.0884(2) 0.0585(11) Uani 1 1 d . .
H11 H 0.3376 0.4654 1.1346 0.070 Uiso 1 1 calc R U
C12 C 0.3991(3) 0.1454(9) 1.1002(2) 0.0595(11) Uani 1 1 d . .
H12 H 0.4320 0.1060 1.1543 0.071 Uiso 1 1 calc R U
C13 C 0.4068(3) -0.0107(9) 1.0311(2) 0.0543(10) Uani 1 1 d . .
H13 H 0.4465 -0.1545 1.0384 0.065 Uiso 1 1 calc R U
C14 C 0.3560(3) 0.0448(8) 0.9509(2) 0.0472(8) Uani 1 1 d . .
H14 H 0.3611 -0.0633 0.9050 0.057 Uiso 1 1 calc R U
C15 C 0.1821(3) 0.2259(8) 0.6998(2) 0.0476(9) Uani 1 1 d . .
C16 C 0.0283(4) 0.0882(16) 0.6196(4) 0.130(3) Uani 1 1 d . .
H16A H 0.0604 0.1453 0.5692 0.195 Uiso 1 1 calc R U
H16B H -0.0219 0.2082 0.6369 0.195 Uiso 1 1 calc R U
H16C H -0.0083 -0.0639 0.6066 0.195 Uiso 1 1 calc R U
C17 C 0.3830(2) 0.0279(8) 0.59546(18) 0.0437(8) Uani 1 1 d . .
C18 C 0.4118(3) 0.2179(8) 0.5439(2) 0.0542(10) Uani 1 1 d . .
H18 H 0.4591 0.3383 0.5658 0.065 Uiso 1 1 calc R U
C19 C 0.3698(3) 0.2274(10) 0.4592(2) 0.0659(12) Uani 1 1 d . .
H19 H 0.3880 0.3575 0.4244 0.079 Uiso 1 1 calc R U
C20 C 0.3021(3) 0.0507(11) 0.4252(2) 0.0668(13) Uani 1 1 d . .
C21 C 0.2745(3) -0.1353(10) 0.4781(3) 0.0710(13) Uani 1 1 d . .
H21 H 0.2277 -0.2559 0.4557 0.085 Uiso 1 1 calc R U
C22 C 0.3136(3) -0.1506(9) 0.5636(2) 0.0563(10) Uani 1 1 d . .
H22 H 0.2935 -0.2784 0.5987 0.068 Uiso 1 1 calc R U
C23 C 0.2601(4) 0.0586(17) 0.3311(3) 0.106(2) Uani 1 1 d . .
H23A H 0.3130 -0.0064 0.2960 0.158 Uiso 1 1 calc R U
H23B H 0.2443 0.2254 0.3145 0.158 Uiso 1 1 calc R U
H23C H 0.1961 -0.0383 0.3231 0.158 Uiso 1 1 calc R U
H1A H 0.381(2) 0.343(7) 0.748(2) 0.019(9) Uiso 1 1 d . .

loop_
_atom_site_aniso_label
_atom_site_aniso_U_11
_atom_site_aniso_U_22
_atom_site_aniso_U_33
_atom_site_aniso_U_23
_atom_site_aniso_U_13
_atom_site_aniso_U_12
S1 0.0430(4) 0.0563(6) 0.0356(4) 0.0006(4) 0.0032(3) 0.0050(4)
N1 0.0474(18) 0.044(2) 0.0424(17) 0.0019(15) 0.0102(12) -0.0072(16)
O1 0.0700(18) 0.082(2) 0.0550(16) 0.0244(16) 0.0004(13) -0.0035(16)
O2 0.0583(15) 0.082(2) 0.0638(15) -0.0052(17) -0.0084(12) -0.0186(17)
O3 0.0765(19) 0.0536(18) 0.0434(13) 0.0054(12) 0.0041(12) 0.0127(14)
O4 0.0411(13) 0.093(3) 0.0521(13) -0.0067(14) 0.0035(10) 0.0033(13)
C1 0.0401(17) 0.044(2) 0.0375(16) 0.0030(15) 0.0080(13) -0.0057(15)
C2 0.0421(17) 0.038(2) 0.0383(16) 0.0026(14) 0.0061(13) -0.0057(15)
C3 0.0407(17) 0.039(2) 0.0351(15) -0.0012(15) 0.0036(13) -0.0010(15)
C4 0.0526(19) 0.047(2) 0.0478(17) 0.0051(19) -0.0007(14) 0.001(2)
C5 0.049(2) 0.061(3) 0.060(2) -0.003(2) -0.0112(16) 0.012(2)
C6 0.040(2) 0.080(3) 0.059(2) -0.011(2) 0.0035(16) 0.000(2)
C7 0.050(2) 0.063(3) 0.055(2) 0.003(2) 0.0137(16) -0.006(2)
C8 0.0423(19) 0.047(2) 0.0461(18) 0.0023(17) 0.0087(14) 0.0020(16)
C9 0.0336(16) 0.044(2) 0.0390(16) -0.0017(14) 0.0060(13) -0.0065(15)
C10 0.0417(18) 0.055(2) 0.049(2) -0.0078(17) 0.0058(15) 0.0008(17)
C11 0.054(2) 0.076(3) 0.046(2) -0.016(2) 0.0031(17) -0.004(2)
C12 0.051(2) 0.084(3) 0.0416(19) 0.004(2) -0.0054(16) -0.006(2)
C13 0.0446(18) 0.062(3) 0.055(2) 0.009(2) -0.0017(15) 0.000(2)
C14 0.0490(18) 0.052(2) 0.0410(16) -0.0033(18) 0.0039(13) -0.003(2)
C15 0.045(2) 0.062(3) 0.0366(17) -0.0035(18) 0.0086(14) -0.0039(19)
C16 0.084(4) 0.181(8) 0.115(4) -0.002(5) -0.053(3) -0.025(4)
C17 0.0384(15) 0.057(2) 0.0364(15) -0.0014(19) 0.0070(12) 0.006(2)
C18 0.051(2) 0.065(3) 0.0476(19) 0.008(2) 0.0073(16) -0.007(2)
C19 0.064(3) 0.086(3) 0.050(2) 0.021(2) 0.0133(18) 0.001(3)
C20 0.058(2) 0.100(4) 0.0423(18) 0.009(3) 0.0021(16) 0.011(3)
C21 0.065(3) 0.084(4) 0.062(3) -0.008(2) -0.009(2) -0.009(3)
C22 0.063(2) 0.062(3) 0.044(2) 0.0038(19) 0.0022(17) -0.007(2)
C23 0.100(4) 0.164(6) 0.049(2) 0.009(3) -0.013(2) 0.007(4)

loop_
_atom_type_symbol
_atom_type_description
_atom_type_scat_dispersion_real
_atom_type_scat_dispersion_imag
_atom_type_scat_source
C C 0.0033 0.0016 'International Tables Vol C Tables 4.2.6.8 and 6.1.1.4'
H H 0.0000 0.0000 'International Tables Vol C Tables 4.2.6.8 and 6.1.1.4'
N N 0.0061 0.0033 'International Tables Vol C Tables 4.2.6.8 and 6.1.1.4'
O O 0.0106 0.0060 'International Tables Vol C Tables 4.2.6.8 and 6.1.1.4'
S S 0.1246 0.1234 'International Tables Vol C Tables 4.2.6.8 and 6.1.1.4'

loop_
_geom_angle_atom_site_label_1
_geom_angle_atom_site_label_2
_geom_angle_atom_site_label_3
_geom_angle
O4 S1 O3 120.57(18)
O4 S1 N1 105.91(18)
O3 S1 N1 106.01(18)
O4 S1 C17 107.79(15)
O3 S1 C17 107.61(19)
N1 S1 C17 108.49(17)
C1 N1 S1 121.8(3)
C1 N1 H1A 113(3)
S1 N1 H1A 114(3)
C15 O2 C16 115.7(4)
N1 C1 C15 111.9(3)
N1 C1 C2 108.9(3)
C15 C1 C2 110.5(3)
N1 C1 H1 108.5
C15 C1 H1 108.5
C2 C1 H1 108.5
C9 C2 C3 111.0(2)
C9 C2 C1 113.6(3)
C3 C2 C1 110.9(3)
C9 C2 H2 107.0
C3 C2 H2 107.0
C1 C2 H2 107.0
C8 C3 C4 119.0(3)
C8 C3 C2 121.0(3)
C4 C3 C2 120.0(3)
C5 C4 C3 120.0(4)
C5 C4 H4 120.0
C3 C4 H4 120.0
C6 C5 C4 120.6(4)
C6 C5 H5 119.7
C4 C5 H5 119.7
C5 C6 C7 119.4(4)
C5 C6 H6 120.3
C7 C6 H6 120.3
C8 C7 C6 120.2(4)
C8 C7 H7 119.9
C6 C7 H7 119.9
C3 C8 C7 120.8(4)
C3 C8 H8 119.6
C7 C8 H8 119.6
C14 C9 C10 118.2(3)
C14 C9 C2 124.8(3)
C10 C9 C2 116.9(3)
C9 C10 C11 120.9(4)
C9 C10 H10 119.6
C11 C10 H10 119.6
C12 C11 C10 120.5(4)
C12 C11 H11 119.8
C10 C11 H11 119.8
C11 C12 C13 119.2(4)
C11 C12 H12 120.4
C13 C12 H12 120.4
C12 C13 C14 120.6(4)
C12 C13 H13 119.7
C14 C13 H13 119.7
C9 C14 C13 120.6(4)
C9 C14 H14 119.7
C13 C14 H14 119.7
O1 C15 O2 124.9(3)
O1 C15 C1 124.3(3)
O2 C15 C1 110.8(3)
O2 C16 H16A 109.5
O2 C16 H16B 109.5
H16A C16 H16B 109.5
O2 C16 H16C 109.5
H16A C16 H16C 109.5
H16B C16 H16C 109.5
C22 C17 C18 120.9(3)
C22 C17 S1 120.0(3)
C18 C17 S1 119.1(3)
C17 C18 C19 119.1(4)
C17 C18 H18 120.5
C19 C18 H18 120.5
C20 C19 C18 121.5(4)
C20 C19 H19 119.3
C18 C19 H19 119.3
C19 C20 C21 118.2(4)
C19 C20 C23 120.8(5)
C21 C20 C23 121.0(5)
C20 C21 C22 122.3(4)
C20 C21 H21 118.8
C22 C21 H21 118.8
C17 C22 C21 118.1(4)
C17 C22 H22 121.0
C21 C22 H22 121.0
C20 C23 H23A 109.5
C20 C23 H23B 109.5
H23A C23 H23B 109.5
C20 C23 H23C 109.5
H23A C23 H23C 109.5
H23B C23 H23C 109.5

loop_
_geom_bond_atom_site_label_1
_geom_bond_atom_site_label_2
_geom_bond_distance
S1 O4 1.413(3)
S1 O3 1.422(3)
S1 N1 1.612(4)
S1 C17 1.755(3)
N1 C1 1.452(4)
N1 H1A 0.73(4)
O1 C15 1.190(5)
O2 C15 1.317(5)
O2 C16 1.440(5)
C1 C15 1.515(5)
C1 C2 1.531(5)
C1 H1 0.9800
C2 C9 1.522(4)
C2 C3 1.524(4)
C2 H2 0.9800
C3 C8 1.365(5)
C3 C4 1.385(5)
C4 C5 1.377(5)
C4 H4 0.9300
C5 C6 1.364(6)
C5 H5 0.9300
C6 C7 1.374(6)
C6 H6 0.9300
C7 C8 1.372(5)
C7 H7 0.9300
C8 H8 0.9300
C9 C14 1.377(5)
C9 C10 1.384(5)
C10 C11 1.384(5)
C10 H10 0.9300
C11 C12 1.363(6)
C11 H11 0.9300
C12 C13 1.377(6)
C12 H12 0.9300
C13 C14 1.385(5)
C13 H13 0.9300
C14 H14 0.9300
C16 H16A 0.9600
C16 H16B 0.9600
C16 H16C 0.9600
C17 C22 1.370(5)
C17 C18 1.374(5)
C18 C19 1.377(5)
C18 H18 0.9300
C19 C20 1.361(7)
C19 H19 0.9300
C20 C21 1.365(7)
C20 C23 1.512(5)
C21 C22 1.380(5)
C21 H21 0.9300
C22 H22 0.9300
C23 H23A 0.9600
C23 H23B 0.9600
C23 H23C 0.9600

loop_
_geom_hbond_atom_site_label_D
_geom_hbond_atom_site_label_H
_geom_hbond_atom_site_label_A
_geom_hbond_distance_DH
_geom_hbond_distance_HA
_geom_hbond_distance_DA
_geom_hbond_angle_DHA
_geom_hbond_site_symmetry_A
N1 H1A O3 0.73(4) 2.44(4) 3.162(5) 172(3) 1_565
C22 H22 O1 0.93 2.41 3.298(5) 159.8 1_545
C22 H22 O1 0.93 2.41 3.298(5) 159.8 1_545
N1 H1A O3 0.73(4) 2.44(4) 3.162(5) 172(3) 1_565

loop_
_geom_torsion_atom_site_label_1
_geom_torsion_atom_site_label_2
_geom_torsion_atom_site_label_3
_geom_torsion_atom_site_label_4
_geom_torsion
O4 S1 N1 C1 -172.7(3)
O3 S1 N1 C1 -43.5(3)
C17 S1 N1 C1 71.9(3)
S1 N1 C1 C15 -78.2(4)
S1 N1 C1 C2 159.3(2)
N1 C1 C2 C9 -66.4(4)
C15 C1 C2 C9 170.2(3)
N1 C1 C2 C3 167.8(3)
C15 C1 C2 C3 44.4(4)
C9 C2 C3 C8 -45.1(4)
C1 C2 C3 C8 82.2(4)
C9 C2 C3 C4 134.7(3)
C1 C2 C3 C4 -98.1(4)
C8 C3 C4 C5 -0.7(5)
C2 C3 C4 C5 179.5(3)
C3 C4 C5 C6 0.4(5)
C4 C5 C6 C7 0.0(6)
C5 C6 C7 C8 -0.1(6)
C4 C3 C8 C7 0.6(5)
C2 C3 C8 C7 -179.6(3)
C6 C7 C8 C3 -0.2(5)
C3 C2 C9 C14 113.9(4)
C1 C2 C9 C14 -11.8(4)
C3 C2 C9 C10 -63.8(4)
C1 C2 C9 C10 170.4(3)
C14 C9 C10 C11 -1.2(5)
C2 C9 C10 C11 176.7(3)
C9 C10 C11 C12 0.7(5)
C10 C11 C12 C13 0.6(6)
C11 C12 C13 C14 -1.4(6)
C10 C9 C14 C13 0.4(5)
C2 C9 C14 C13 -177.3(3)
C12 C13 C14 C9 0.9(5)
C16 O2 C15 O1 -2.0(6)
C16 O2 C15 C1 177.0(4)
N1 C1 C15 O1 -46.3(5)
C2 C1 C15 O1 75.3(4)
N1 C1 C15 O2 134.6(3)
C2 C1 C15 O2 -103.8(4)
O4 S1 C17 C22 144.0(3)
O3 S1 C17 C22 12.6(3)
N1 S1 C17 C22 -101.7(3)
O4 S1 C17 C18 -37.0(3)
O3 S1 C17 C18 -168.4(3)
N1 S1 C17 C18 77.3(3)
C22 C17 C18 C19 0.1(6)
S1 C17 C18 C19 -178.9(3)
C17 C18 C19 C20 -1.3(6)
C18 C19 C20 C21 1.5(7)
C18 C19 C20 C23 -177.6(4)
C19 C20 C21 C22 -0.7(7)
C23 C20 C21 C22 178.4(4)
C18 C17 C22 C21 0.6(6)
S1 C17 C22 C21 179.7(3)
C20 C21 C22 C17 -0.3(6)
